data_2107636
loop_
_publ_author_name
'Tyagi, Nidhi'
'Sinha, Nidhi'
'Yadav, Harsh'
'Kumar, Binay'

_publ_section_title
;
 Growth, morphology, structure and characterization of
 <small>L</small>-histidinium dihydrogen arsenate orthoarsenic acid single
 crystal
;
_journal_coeditor_code GW5042
_journal_issue 4
_journal_name_full 'Acta Crystallographica Section B'
_journal_page_first 593
_journal_page_last 601
_journal_paper_doi 10.1107/S2052520616007629
_journal_volume 72
_journal_year 2016
_chemical_formula_moiety 'C6 H10 N3 O2, As H3 O4, As H2 O4'
_chemical_formula_sum 'C6 H15 As2 N3 O10'
_chemical_formula_weight 439.05
_chemical_name_systematic
;
 ?
;
_space_group_crystal_system monoclinic
_space_group_IT_number 4
_space_group_name_Hall 'P 2yb'
_space_group_name_H-M_alt 'P 1 21 1'
_symmetry_space_group_name_Hall 'P 2yb'
_symmetry_space_group_name_H-M 'P 1 21 1'
_atom_sites_solution_hydrogens geom
_audit_creation_method SHELXL-2013
_cell_angle_alpha 90
_cell_angle_beta 108.690(7)
_cell_angle_gamma 90
_cell_formula_units_Z 2
_cell_length_a 9.2196(6)
_cell_length_b 8.9077(6)
_cell_length_c 8.8300(6)
_cell_measurement_reflns_used 2792
_cell_measurement_temperature 303(2)
_cell_measurement_theta_max 29.0490
_cell_measurement_theta_min 3.3090
_cell_volume 686.93(8)
_computing_structure_refinement 'SHELXL-2013 (Sheldrick, 2013)'
_diffrn_ambient_temperature 303(2)
_diffrn_measured_fraction_theta_full 0.992
_diffrn_measured_fraction_theta_max 0.806
_diffrn_measurement_device_type 'Xcalibur, Sapphire3'
_diffrn_measurement_method '\w scans'
_diffrn_radiation_type MoK\a
_diffrn_radiation_wavelength 0.71073
_diffrn_reflns_av_R_equivalents 0.0622
_diffrn_reflns_limit_h_max 11
_diffrn_reflns_limit_h_min -11
_diffrn_reflns_limit_k_max 11
_diffrn_reflns_limit_k_min -12
_diffrn_reflns_limit_l_max 12
_diffrn_reflns_limit_l_min -10
_diffrn_reflns_number 5060
_diffrn_reflns_theta_full 25.242
_diffrn_reflns_theta_max 29.951
_diffrn_reflns_theta_min 3.267
_exptl_absorpt_coefficient_mu 4.921
_exptl_absorpt_correction_T_max 0.292
_exptl_absorpt_correction_T_min 0.238
_exptl_absorpt_correction_type multi-scan
_exptl_absorpt_process_details 'CrysAlisPro Agilent Technologies'
_exptl_crystal_density_diffrn 2.123
_exptl_crystal_description Prism
_exptl_crystal_F_000 436
_exptl_crystal_size_max 0.5
_exptl_crystal_size_mid 0.25
_exptl_crystal_size_min 0.25
_refine_diff_density_max 0.240
_refine_diff_density_min -0.501
_refine_ls_abs_structure_details
;
 Flack x determined using 1009 quotients [(I+)-(I-)]/[(I+)+(I-)]
 (Parsons and Flack (2004), Acta Cryst. A60, s61).
;
_refine_ls_abs_structure_Flack -0.04(3)
_refine_ls_extinction_coef 0.32(3)
_refine_ls_extinction_expression Fc^*^=kFc[1+0.001xFc^2^\l^3^/sin(2\q)]^-1/4^
_refine_ls_extinction_method SHELXL
_refine_ls_goodness_of_fit_ref 1.121
_refine_ls_hydrogen_treatment constr
_refine_ls_matrix_type full
_refine_ls_number_parameters 191
_refine_ls_number_reflns 2819
_refine_ls_number_restraints 1
_refine_ls_restrained_S_all 1.121
_refine_ls_R_factor_all 0.0716
_refine_ls_R_factor_gt 0.0689
_refine_ls_shift/su_max 0.005
_refine_ls_shift/su_mean 0.000
_refine_ls_structure_factor_coef Fsqd
_refine_ls_weighting_details 'w=1/[\s^2^(Fo^2^)+(0.1440P)^2^] where P=(Fo^2^+2Fc^2^)/3'
_refine_ls_weighting_scheme calc
_refine_ls_wR_factor_gt 0.1969
_refine_ls_wR_factor_ref 0.2026
_reflns_number_gt 2706
_reflns_number_total 3979
_reflns_threshold_expression 'I > 2\s(I)'
_cod_data_source_file gw5042sup1.cif
_cod_data_source_block I
_cod_database_code 2107636
_shelx_space_group_comment
;
The symmetry employed for this shelxl refinement is uniquely defined
by the following loop, which should always be used as a source of
symmetry information in preference to the above space-group names.
They are only intended as comments.
;
_shelxl_version_number .2013

loop_
_space_group_symop_operation_xyz
'x, y, z'
'-x, y+1/2, -z'

loop_
_atom_site_type_symbol
_atom_site_label
_atom_site_fract_x
_atom_site_fract_y
_atom_site_fract_z
_atom_site_U_iso_or_equiv
_atom_site_adp_type
_atom_site_calc_flag
_atom_site_occupancy
O O8 0.6583(10) 0.1581(13) 0.6293(11) 0.030(2) Uani d 1
H H8 0.6968 0.2287 0.5964 0.039 Uiso calc 1
O O7 0.4163(13) 0.3328(13) 0.6255(12) 0.036(3) Uani d 1
H H7 0.3231 0.3424 0.5998 0.054 Uiso calc 1
O O4 0.8156(10) 0.3251(13) 0.5050(11) 0.0281(19) Uani d 1
O O5 0.3931(10) 0.1644(14) 0.3653(9) 0.0254(19) Uani d 1
O O6 0.4048(12) 0.0218(14) 0.6397(11) 0.034(3) Uani d 1
H H6 0.3112 0.0195 0.6147 0.051 Uiso calc 1
O O2 1.0800(13) 0.1467(15) 0.5549(18) 0.055(4) Uani d 1
H H11 1.1124 0.1430 0.6018 0.082 Uiso calc 1
O O3 1.0292(13) 0.3048(17) 0.7882(12) 0.042(3) Uani d 1
H H10 0.9905 0.2984 0.8393 0.064 Uiso calc 1
O O1 1.1233(11) 0.4477(12) 0.5655(11) 0.027(2) Uani d 1
C C2 0.9725(15) 0.1868(16) 1.1331(13) 0.023(3) Uani d 1
H H2 0.9704 0.0826 1.1273 0.028 Uiso calc 1
C C1 0.8464(14) 0.2798(12) 1.0775(12) 0.016(2) Uani d 1
N N2 0.9071(12) 0.4246(12) 1.1183(11) 0.020(2) Uani d 1
H H2A 0.8542 0.5061 1.0999 0.023 Uiso calc 1
N N1 1.1042(15) 0.2744(14) 1.1996(13) 0.028(3) Uani d 1
H H1 1.1964 0.2418 1.2390 0.033 Uiso calc 1
C C5 0.6757(14) 0.2520(13) 0.9951(12) 0.017(2) Uani d 1
H H5A 0.6645 0.1543 0.9441 0.021 Uiso calc 1
H H5B 0.6391 0.3261 0.9110 0.021 Uiso calc 1
C C4 0.5691(14) 0.2565(12) 1.0996(11) 0.016(2) Uani d 1
H H4 0.5868 0.3505 1.1605 0.019 Uiso calc 1
C C3 1.0599(16) 0.4175(17) 1.1905(14) 0.026(3) Uani d 1
H H3 1.1241 0.4993 1.2279 0.031 Uiso calc 1
O O9 0.3260(12) 0.3582(10) 0.9401(11) 0.028(2) Uani d 1
H H9 0.2355 0.3389 0.8941 0.042 Uiso calc 1
O O10 0.3326(13) 0.1158(11) 1.0025(13) 0.033(2) Uani d 1
N N3 0.6140(12) 0.1309(12) 1.2111(11) 0.024(2) Uani d 1
H H3A 0.6874 0.0725 1.2084 0.023 Uiso calc 1
H H3B 0.5670 0.1152 1.2794 0.023 Uiso calc 1
C C6 0.3938(15) 0.2416(15) 1.0061(14) 0.019(2) Uani d 1
As As1 0.45832(13) 0.17047(11) 0.55164(11) 0.0172(4) Uani d 1
As As2 1.00811(13) 0.31294(13) 0.60006(13) 0.0189(5) Uani d 1

loop_
_atom_site_aniso_label
_atom_site_aniso_U_11
_atom_site_aniso_U_22
_atom_site_aniso_U_33
_atom_site_aniso_U_12
_atom_site_aniso_U_13
_atom_site_aniso_U_23
O8 0.011(4) 0.045(5) 0.030(4) -0.003(4) 0.002(3) -0.014(4)
O7 0.023(6) 0.050(7) 0.032(5) -0.006(5) 0.005(4) -0.016(5)
O4 0.012(4) 0.045(5) 0.027(4) -0.006(4) -0.006(3) 0.011(4)
O5 0.012(4) 0.054(5) 0.007(3) 0.004(5) 0.000(3) 0.000(4)
O6 0.017(6) 0.058(6) 0.022(4) -0.004(5) -0.002(4) 0.015(4)
O2 0.015(6) 0.047(7) 0.097(11) 0.003(5) -0.001(6) -0.032(7)
O3 0.018(5) 0.085(8) 0.019(4) -0.016(6) -0.002(4) 0.019(5)
O1 0.008(5) 0.039(5) 0.029(5) -0.008(4) -0.001(4) 0.009(4)
C2 0.010(6) 0.040(7) 0.016(4) -0.002(6) -0.001(4) -0.001(5)
C1 0.010(6) 0.025(5) 0.009(4) -0.003(4) -0.002(4) 0.003(3)
N2 0.006(5) 0.030(5) 0.020(4) 0.003(4) -0.001(4) 0.000(4)
N1 0.015(6) 0.045(7) 0.020(5) 0.013(5) 0.001(4) 0.000(4)
C5 0.012(6) 0.028(5) 0.009(4) 0.000(5) 0.000(4) -0.002(4)
C4 0.016(7) 0.022(5) 0.005(4) 0.003(5) -0.003(4) 0.000(3)
C3 0.012(7) 0.042(7) 0.019(5) -0.004(6) -0.004(4) -0.002(5)
O9 0.013(5) 0.033(4) 0.027(5) 0.002(4) -0.008(4) 0.009(3)
O10 0.021(6) 0.032(5) 0.035(5) -0.007(4) -0.008(4) 0.008(4)
N3 0.012(5) 0.036(6) 0.019(4) 0.011(4) -0.001(3) 0.000(3)
C6 0.009(6) 0.035(6) 0.014(5) 0.003(5) 0.005(4) -0.002(4)
As1 0.0079(7) 0.0316(7) 0.0097(5) 0.0003(5) -0.0005(4) 0.0018(4)
As2 0.0069(7) 0.0251(6) 0.0203(6) -0.0008(5) -0.0018(5) 0.0026(4)

loop_
_atom_type_symbol
_atom_type_description
_atom_type_scat_dispersion_real
_atom_type_scat_dispersion_imag
_atom_type_scat_source
C C 0.0033 0.0016 'International Tables Vol C Tables 4.2.6.8 and 6.1.1.4'
H H 0.0000 0.0000 'International Tables Vol C Tables 4.2.6.8 and 6.1.1.4'
N N 0.0061 0.0033 'International Tables Vol C Tables 4.2.6.8 and 6.1.1.4'
O O 0.0106 0.0060 'International Tables Vol C Tables 4.2.6.8 and 6.1.1.4'
As As 0.0499 2.0058 'International Tables Vol C Tables 4.2.6.8 and 6.1.1.4'

loop_
_geom_angle_atom_site_label_1
_geom_angle_atom_site_label_2
_geom_angle_atom_site_label_3
_geom_angle
C1 C2 N1 109.4(12)
C2 C1 N2 103.8(10)
C2 C1 C5 133.8(10)
N2 C1 C5 122.4(10)
C3 N2 C1 110.3(11)
C3 N1 C2 107.4(12)
C1 C5 C4 117.7(8)
N3 C4 C5 106.5(10)
N3 C4 C6 108.2(10)
C5 C4 C6 115.3(9)
N1 C3 N2 109.1(12)
O10 C6 O9 125.2(13)
O10 C6 C4 118.0(11)
O9 C6 C4 116.8(11)
O5 As1 O7 112.3(6)
O5 As1 O6 112.8(6)
O7 As1 O6 111.0(5)
O5 As1 O8 114.3(4)
O7 As1 O8 104.3(6)
O6 As1 O8 101.3(5)
O3 As2 O1 110.0(6)
O3 As2 O4 105.8(5)
O1 As2 O4 118.7(5)
O3 As2 O2 105.8(8)
O1 As2 O2 104.9(6)
O4 As2 O2 111.0(6)

loop_
_geom_bond_atom_site_label_1
_geom_bond_atom_site_label_2
_geom_bond_distance
O8 As1 1.753(8)
O7 As1 1.682(11)
O4 As2 1.706(9)
O5 As1 1.561(7)
O6 As1 1.687(11)
O2 As2 1.720(12)
O3 As2 1.611(9)
O1 As2 1.694(9)
C2 C1 1.383(17)
C2 N1 1.404(17)
C1 N2 1.407(15)
C1 C5 1.528(16)
N2 C3 1.349(17)
N1 C3 1.33(2)
C5 C4 1.549(16)
C4 N3 1.460(14)
C4 C6 1.567(17)
O9 C6 1.255(16)
O10 C6 1.251(17)

_cod_database_fobs_code 2107636
